data_4103768
loop_
_publ_author_name
'Jian Dong'
'Kyril M. Solntsev'
'Laren M. Tolbert'

_publ_section_title
;
 Activation and Tuning of Green Fluorescent Protein Chromophore Emission
 by Alkyl Substituent-Mediated Crystal Packing
;
_journal_name_full 'Journal of the American Chemical Society'
_journal_page_first 662
_journal_page_last 670
_journal_paper_doi 10.1021/ja806962e
_journal_volume 131
_journal_year 2009
_chemical_formula_sum 'C12 H12 N2 O2'
_chemical_formula_weight 216.24
_chemical_name_systematic
; 
 ? 
;
_space_group_IT_number 14
_symmetry_cell_setting monoclinic
_symmetry_space_group_name_Hall '-P 2yn'
_symmetry_space_group_name_H-M 'P 1 21/n 1'
_atom_sites_solution_hydrogens geom
_atom_sites_solution_primary direct
_atom_sites_solution_secondary difmap
_audit_creation_method SHELXL-97
_cell_angle_alpha 90.00
_cell_angle_beta 92.8050(10)
_cell_angle_gamma 90.00
_cell_formula_units_Z 8
_cell_length_a 7.6165(3)
_cell_length_b 16.5619(7)
_cell_length_c 16.8917(7)
_cell_measurement_reflns_used 6242
_cell_measurement_temperature 173(2)
_cell_measurement_theta_max 65.96
_cell_measurement_theta_min 18.60
_cell_volume 2128.23(15)
_computing_cell_refinement 'Bruker SMART'
_computing_data_collection 'Bruker SMART'
_computing_data_reduction 'Bruker SAINT'
_computing_molecular_graphics 'Bruker SHELXTL'
_computing_publication_material 'Bruker SHELXTL'
_computing_structure_refinement 'SHELXL-97 (Sheldrick, 1997)'
_computing_structure_solution 'SHELXS-97 (Sheldrick, 1990)'
_diffrn_ambient_temperature 173(2)
_diffrn_measured_fraction_theta_full 0.856
_diffrn_measured_fraction_theta_max 0.856
_diffrn_measurement_device_type 'CCD area detector'
_diffrn_measurement_method 'phi and omega scans'
_diffrn_radiation_monochromator graphite
_diffrn_radiation_source 'fine-focus sealed tube'
_diffrn_radiation_type CuK\a
_diffrn_radiation_wavelength 1.54178
_diffrn_reflns_av_R_equivalents 0.0130
_diffrn_reflns_av_sigmaI/netI 0.0151
_diffrn_reflns_limit_h_max 8
_diffrn_reflns_limit_h_min -9
_diffrn_reflns_limit_k_max 19
_diffrn_reflns_limit_k_min -16
_diffrn_reflns_limit_l_max 19
_diffrn_reflns_limit_l_min -19
_diffrn_reflns_number 7768
_diffrn_reflns_theta_full 66.10
_diffrn_reflns_theta_max 66.10
_diffrn_reflns_theta_min 18.54
_exptl_absorpt_coefficient_mu 0.767
_exptl_absorpt_correction_T_max 0.8494
_exptl_absorpt_correction_T_min 0.7489
_exptl_absorpt_correction_type multi-scan
_exptl_absorpt_process_details SADABS
_exptl_crystal_colour yellow
_exptl_crystal_density_diffrn 1.350
_exptl_crystal_density_meas 0
_exptl_crystal_density_method 'not measured'
_exptl_crystal_description prism
_exptl_crystal_F_000 912
_exptl_crystal_size_max 0.40
_exptl_crystal_size_mid 0.32
_exptl_crystal_size_min 0.22
_refine_diff_density_max 0.248
_refine_diff_density_min -0.165
_refine_diff_density_rms 0.028
_refine_ls_extinction_method none
_refine_ls_goodness_of_fit_ref 1.043
_refine_ls_hydrogen_treatment constr
_refine_ls_matrix_type full
_refine_ls_number_parameters 295
_refine_ls_number_reflns 3176
_refine_ls_number_restraints 0
_refine_ls_restrained_S_all 1.043
_refine_ls_R_factor_all 0.0349
_refine_ls_R_factor_gt 0.0338
_refine_ls_shift/su_max 0.001
_refine_ls_shift/su_mean 0.000
_refine_ls_structure_factor_coef Fsqd
_refine_ls_weighting_details 'calc w=1/[\s^2^(Fo^2^)+(0.0496P)^2^+0.5902P] where P=(Fo^2^+2Fc^2^)/3'
_refine_ls_weighting_scheme calc
_refine_ls_wR_factor_gt 0.0899
_refine_ls_wR_factor_ref 0.0908
_reflns_number_gt 3058
_reflns_number_total 3176
_reflns_threshold_expression >2sigma(I)
_cod_data_source_file ja806962e_si_002.cif
_cod_data_source_block jd1s
_cod_database_code 4103768

loop_
_symmetry_equiv_pos_as_xyz
'x, y, z'
'-x+1/2, y+1/2, -z+1/2'
'-x, -y, -z'
'x-1/2, -y-1/2, z-1/2'

loop_
_atom_site_label
_atom_site_type_symbol
_atom_site_fract_x
_atom_site_fract_y
_atom_site_fract_z
_atom_site_U_iso_or_equiv
_atom_site_adp_type
_atom_site_occupancy
_atom_site_symmetry_multiplicity
_atom_site_calc_flag
_atom_site_refinement_flags
C1 C 0.73355(18) 0.07783(9) 0.75113(8) 0.0348(3) Uani 1 1 d .
H1 H 0.7386 0.1170 0.7102 0.042 Uiso 1 1 calc R
C2 C 0.79548(18) 0.00093(9) 0.73796(8) 0.0355(3) Uani 1 1 d .
H2 H 0.8426 -0.0123 0.6886 0.043 Uiso 1 1 calc R
C3 C 0.78873(18) -0.05713(8) 0.79733(8) 0.0342(3) Uani 1 1 d .
C4 C 0.71734(19) -0.03712(8) 0.86932(8) 0.0353(3) Uani 1 1 d .
H4 H 0.7116 -0.0766 0.9099 0.042 Uiso 1 1 calc R
C5 C 0.65508(17) 0.03986(8) 0.88170(8) 0.0320(3) Uani 1 1 d .
H5 H 0.6057 0.0525 0.9308 0.038 Uiso 1 1 calc R
C6 C 0.66324(16) 0.09963(8) 0.82345(8) 0.0311(3) Uani 1 1 d .
C7 C 0.60695(16) 0.18221(8) 0.83467(8) 0.0320(3) Uani 1 1 d .
H7 H 0.6095 0.2155 0.7890 0.038 Uiso 1 1 calc R
C8 C 0.55152(16) 0.21896(8) 0.90014(8) 0.0303(3) Uani 1 1 d .
C9 C 0.49795(16) 0.30453(8) 0.90134(8) 0.0318(3) Uani 1 1 d .
C10 C 0.3871(2) 0.39356(8) 1.00770(9) 0.0400(3) Uani 1 1 d .
H10A H 0.4733 0.4162 1.0465 0.060 Uiso 1 1 calc R
H10B H 0.2759 0.3841 1.0331 0.060 Uiso 1 1 calc R
H10C H 0.3678 0.4316 0.9637 0.060 Uiso 1 1 calc R
C11 C 0.47969(16) 0.24550(8) 1.01951(8) 0.0306(3) Uani 1 1 d .
C12 C 0.4489(2) 0.24148(9) 1.10527(9) 0.0400(3) Uani 1 1 d .
H12A H 0.4859 0.1886 1.1260 0.060 Uiso 1 1 calc R
H12B H 0.3235 0.2493 1.1134 0.060 Uiso 1 1 calc R
H12C H 0.5168 0.2839 1.1332 0.060 Uiso 1 1 calc R
C1A C -0.03310(17) 0.35901(8) 0.90076(7) 0.0311(3) Uani 1 1 d .
H1A H -0.0183 0.3796 0.8490 0.037 Uiso 1 1 calc R
C2A C -0.10192(18) 0.40866(8) 0.95698(8) 0.0325(3) Uani 1 1 d .
H2A H -0.1343 0.4626 0.9438 0.039 Uiso 1 1 calc R
C3A C -0.12376(17) 0.37943(8) 1.03304(8) 0.0304(3) Uani 1 1 d .
C4A C -0.07539(17) 0.30003(8) 1.05190(7) 0.0319(3) Uani 1 1 d .
H4A H -0.0893 0.2800 1.1039 0.038 Uiso 1 1 calc R
C5A C -0.00743(17) 0.25079(8) 0.99504(8) 0.0305(3) Uani 1 1 d .
H5A H 0.0244 0.1968 1.0083 0.037 Uiso 1 1 calc R
C6A C 0.01546(16) 0.27925(8) 0.91786(7) 0.0277(3) Uani 1 1 d .
C7A C 0.08706(16) 0.23067(8) 0.85573(7) 0.0294(3) Uani 1 1 d .
H7A H 0.1074 0.2590 0.8081 0.035 Uiso 1 1 calc R
C8A C 0.12932(16) 0.15166(8) 0.85480(7) 0.0282(3) Uani 1 1 d .
C9A C 0.20234(16) 0.11286(8) 0.78517(7) 0.0285(3) Uani 1 1 d .
C10A C 0.29249(18) -0.02884(8) 0.75696(8) 0.0343(3) Uani 1 1 d .
H10D H 0.2041 -0.0429 0.7151 0.051 Uiso 1 1 calc R
H10E H 0.3207 -0.0767 0.7892 0.051 Uiso 1 1 calc R
H10F H 0.3991 -0.0093 0.7330 0.051 Uiso 1 1 calc R
C11A C 0.16585(16) 0.02592(8) 0.88403(7) 0.0286(3) Uani 1 1 d .
C12A C 0.1692(2) -0.05385(8) 0.92343(8) 0.0365(3) Uani 1 1 d .
H12D H 0.1134 -0.0497 0.9743 0.055 Uiso 1 1 calc R
H12E H 0.2913 -0.0716 0.9325 0.055 Uiso 1 1 calc R
H12F H 0.1051 -0.0931 0.8896 0.055 Uiso 1 1 calc R
N1 N 0.45290(14) 0.31736(6) 0.97766(7) 0.0316(3) Uani 1 1 d .
N2 N 0.53534(14) 0.18673(7) 0.97679(6) 0.0314(3) Uani 1 1 d .
N1A N 0.22340(13) 0.03414(6) 0.80695(6) 0.0282(3) Uani 1 1 d .
N2A N 0.11159(14) 0.09288(7) 0.91414(6) 0.0300(3) Uani 1 1 d .
O1 O 0.84940(15) -0.13357(6) 0.78850(6) 0.0445(3) Uani 1 1 d .
H1B H 0.8925 -0.1382 0.7439 0.067 Uiso 1 1 calc R
O2 O 0.49062(13) 0.35608(6) 0.84847(6) 0.0418(3) Uani 1 1 d .
O1A O -0.19183(14) 0.43048(6) 1.08622(6) 0.0410(3) Uani 1 1 d .
H1A1 H -0.2049 0.4059 1.1290 0.062 Uiso 1 1 calc R
O2A O 0.23890(13) 0.14258(6) 0.72064(5) 0.0377(3) Uani 1 1 d .

loop_
_atom_site_aniso_label
_atom_site_aniso_U_11
_atom_site_aniso_U_22
_atom_site_aniso_U_33
_atom_site_aniso_U_23
_atom_site_aniso_U_13
_atom_site_aniso_U_12
C1 0.0365(7) 0.0353(7) 0.0330(7) 0.0018(6) 0.0048(5) -0.0027(6)
C2 0.0363(7) 0.0376(7) 0.0332(7) -0.0053(6) 0.0072(5) -0.0033(6)
C3 0.0341(7) 0.0298(7) 0.0387(7) -0.0068(6) 0.0018(5) -0.0037(6)
C4 0.0430(7) 0.0303(7) 0.0326(7) -0.0007(5) 0.0017(6) -0.0041(6)
C5 0.0352(7) 0.0312(7) 0.0297(6) -0.0044(5) 0.0017(5) -0.0033(6)
C6 0.0282(6) 0.0324(7) 0.0324(6) -0.0023(5) -0.0001(5) -0.0028(5)
C7 0.0295(6) 0.0327(7) 0.0339(7) 0.0036(5) 0.0013(5) -0.0016(5)
C8 0.0278(6) 0.0286(7) 0.0344(7) 0.0030(5) 0.0006(5) -0.0016(5)
C9 0.0266(6) 0.0295(7) 0.0393(7) 0.0052(6) 0.0022(5) -0.0015(5)
C10 0.0425(8) 0.0272(7) 0.0505(8) -0.0023(6) 0.0057(6) 0.0031(6)
C11 0.0295(6) 0.0261(6) 0.0361(7) 0.0006(5) 0.0006(5) -0.0044(5)
C12 0.0509(8) 0.0330(7) 0.0362(7) -0.0015(6) 0.0038(6) -0.0027(6)
C1A 0.0379(7) 0.0303(7) 0.0254(6) 0.0033(5) 0.0048(5) -0.0028(6)
C2A 0.0401(7) 0.0263(6) 0.0314(6) 0.0027(5) 0.0032(5) 0.0027(6)
C3A 0.0321(6) 0.0300(6) 0.0296(6) -0.0032(5) 0.0052(5) -0.0003(6)
C4A 0.0381(7) 0.0313(7) 0.0269(6) 0.0039(5) 0.0067(5) -0.0024(6)
C5A 0.0353(6) 0.0260(6) 0.0306(7) 0.0017(5) 0.0057(5) -0.0011(5)
C6A 0.0277(6) 0.0275(6) 0.0282(6) -0.0006(5) 0.0038(5) -0.0035(5)
C7A 0.0307(6) 0.0315(7) 0.0263(6) 0.0012(5) 0.0046(5) -0.0040(5)
C8A 0.0282(6) 0.0308(7) 0.0259(6) 0.0008(5) 0.0039(5) -0.0027(5)
C9A 0.0282(6) 0.0313(7) 0.0262(6) 0.0007(5) 0.0025(5) -0.0012(5)
C10A 0.0415(7) 0.0314(7) 0.0303(7) -0.0042(5) 0.0051(5) 0.0032(6)
C11A 0.0279(6) 0.0329(7) 0.0248(6) -0.0001(5) 0.0015(5) -0.0001(5)
C12A 0.0462(8) 0.0340(7) 0.0296(6) 0.0032(5) 0.0054(6) 0.0058(6)
N1 0.0319(6) 0.0242(5) 0.0389(6) -0.0003(4) 0.0044(4) 0.0002(5)
N2 0.0339(6) 0.0268(5) 0.0334(6) -0.0005(4) 0.0009(4) -0.0013(5)
N1A 0.0303(5) 0.0291(6) 0.0255(5) -0.0019(4) 0.0038(4) 0.0018(4)
N2A 0.0334(6) 0.0299(6) 0.0269(5) 0.0007(4) 0.0048(4) 0.0005(5)
O1 0.0599(7) 0.0297(5) 0.0449(6) -0.0063(4) 0.0124(5) 0.0025(5)
O2 0.0460(6) 0.0344(5) 0.0456(6) 0.0120(4) 0.0087(4) 0.0051(4)
O1A 0.0587(6) 0.0343(5) 0.0311(5) 0.0003(4) 0.0136(4) 0.0089(5)
O2A 0.0509(6) 0.0350(5) 0.0280(5) 0.0024(4) 0.0116(4) 0.0018(4)

loop_
_atom_type_symbol
_atom_type_description
_atom_type_scat_dispersion_real
_atom_type_scat_dispersion_imag
_atom_type_scat_source
C C 0.0181 0.0091 'International Tables Vol C Tables 4.2.6.8 and 6.1.1.4'
H H 0.0000 0.0000 'International Tables Vol C Tables 4.2.6.8 and 6.1.1.4'
N N 0.0311 0.0180 'International Tables Vol C Tables 4.2.6.8 and 6.1.1.4'
O O 0.0492 0.0322 'International Tables Vol C Tables 4.2.6.8 and 6.1.1.4'

loop_
_geom_angle_atom_site_label_1
_geom_angle_atom_site_label_2
_geom_angle_atom_site_label_3
_geom_angle
C2 C1 C6 121.69(13)
C1 C2 C3 119.76(13)
O1 C3 C2 122.68(13)
O1 C3 C4 117.77(12)
C2 C3 C4 119.55(13)
C5 C4 C3 120.18(13)
C4 C5 C6 121.31(13)
C5 C6 C1 117.49(12)
C5 C6 C7 123.52(12)
C1 C6 C7 118.98(12)
C8 C7 C6 129.82(12)
C7 C8 N2 128.80(12)
C7 C8 C9 122.89(12)
N2 C8 C9 108.31(11)
O2 C9 N1 124.76(12)
O2 C9 C8 131.08(13)
N1 C9 C8 104.16(11)
N2 C11 N1 113.75(12)
N2 C11 C12 125.69(12)
N1 C11 C12 120.55(12)
C2A C1A C6A 121.79(12)
C1A C2A C3A 119.70(12)
O1A C3A C2A 117.53(12)
O1A C3A C4A 122.74(12)
C2A C3A C4A 119.73(12)
C5A C4A C3A 120.06(12)
C4A C5A C6A 121.02(12)
C1A C6A C5A 117.71(11)
C1A C6A C7A 118.67(11)
C5A C6A C7A 123.62(12)
C8A C7A C6A 130.21(12)
C7A C8A N2A 129.16(11)
C7A C8A C9A 122.17(11)
N2A C8A C9A 108.65(11)
O2A C9A N1A 126.08(12)
O2A C9A C8A 129.68(12)
N1A C9A C8A 104.23(10)
N2A C11A N1A 113.69(11)
N2A C11A C12A 125.92(12)
N1A C11A C12A 120.39(11)
C9 N1 C11 107.96(11)
C9 N1 C10 124.69(11)
C11 N1 C10 127.35(12)
C11 N2 C8 105.81(11)
C9A N1A C11A 107.83(10)
C9A N1A C10A 124.75(11)
C11A N1A C10A 127.42(11)
C11A N2A C8A 105.59(10)

loop_
_geom_bond_atom_site_label_1
_geom_bond_atom_site_label_2
_geom_bond_distance
C1 C2 1.380(2)
C1 C6 1.4047(19)
C2 C3 1.392(2)
C3 O1 1.3584(17)
C3 C4 1.396(2)
C4 C5 1.380(2)
C5 C6 1.3993(19)
C6 C7 1.4485(19)
C7 C8 1.348(2)
C8 N2 1.4114(17)
C8 C9 1.4752(19)
C9 O2 1.2348(16)
C9 N1 1.3669(18)
C10 N1 1.4582(18)
C11 N2 1.2953(17)
C11 N1 1.3941(17)
C11 C12 1.480(2)
C1A C2A 1.3790(19)
C1A C6A 1.3982(18)
C2A C3A 1.3905(19)
C3A O1A 1.3551(16)
C3A C4A 1.3982(19)
C4A C5A 1.3799(19)
C5A C6A 1.4051(18)
C6A C7A 1.4499(18)
C7A C8A 1.3478(19)
C8A N2A 1.4084(17)
C8A C9A 1.4730(18)
C9A O2A 1.2400(16)
C9A N1A 1.3620(17)
C10A N1A 1.4566(17)
C11A N2A 1.2961(18)
C11A N1A 1.4006(16)
C11A C12A 1.4789(19)

loop_
_geom_hbond_atom_site_label_D
_geom_hbond_atom_site_label_H
_geom_hbond_atom_site_label_A
_geom_hbond_distance_DH
_geom_hbond_distance_HA
_geom_hbond_distance_DA
_geom_hbond_angle_DHA
_geom_hbond_site_symmetry_A
O1 H1B O2 0.84 1.84 2.6726(14) 173.6 2_646
O1A H1A1 O2A 0.84 1.81 2.6487(13) 172.9 4_566

loop_
_geom_torsion_atom_site_label_1
_geom_torsion_atom_site_label_2
_geom_torsion_atom_site_label_3
_geom_torsion_atom_site_label_4
_geom_torsion
C6 C1 C2 C3 0.1(2)
C1 C2 C3 O1 -179.18(12)
C1 C2 C3 C4 0.7(2)
O1 C3 C4 C5 179.47(12)
C2 C3 C4 C5 -0.5(2)
C3 C4 C5 C6 -0.7(2)
C4 C5 C6 C1 1.43(19)
C4 C5 C6 C7 -177.19(12)
C2 C1 C6 C5 -1.14(19)
C2 C1 C6 C7 177.54(12)
C5 C6 C7 C8 5.4(2)
C1 C6 C7 C8 -173.18(13)
C6 C7 C8 N2 0.9(2)
C6 C7 C8 C9 -179.84(12)
C7 C8 C9 O2 0.8(2)
N2 C8 C9 O2 -179.86(13)
C7 C8 C9 N1 -179.70(12)
N2 C8 C9 N1 -0.34(13)
C6A C1A C2A C3A 0.2(2)
C1A C2A C3A O1A 179.99(12)
C1A C2A C3A C4A 0.1(2)
O1A C3A C4A C5A 179.72(12)
C2A C3A C4A C5A -0.5(2)
C3A C4A C5A C6A 0.4(2)
C2A C1A C6A C5A -0.26(19)
C2A C1A C6A C7A -179.95(12)
C4A C5A C6A C1A -0.06(19)
C4A C5A C6A C7A 179.62(12)
C1A C6A C7A C8A -173.75(13)
C5A C6A C7A C8A 6.6(2)
C6A C7A C8A N2A 1.7(2)
C6A C7A C8A C9A -179.68(12)
C7A C8A C9A O2A 1.4(2)
N2A C8A C9A O2A -179.71(12)
C7A C8A C9A N1A -178.83(11)
N2A C8A C9A N1A 0.03(13)
O2 C9 N1 C11 -179.64(12)
C8 C9 N1 C11 0.81(13)
O2 C9 N1 C10 0.9(2)
C8 C9 N1 C10 -178.63(11)
N2 C11 N1 C9 -1.10(15)
C12 C11 N1 C9 177.53(12)
N2 C11 N1 C10 178.32(12)
C12 C11 N1 C10 -3.0(2)
N1 C11 N2 C8 0.84(14)
C12 C11 N2 C8 -177.71(12)
C7 C8 N2 C11 179.01(13)
C9 C8 N2 C11 -0.29(13)
O2A C9A N1A C11A -179.82(12)
C8A C9A N1A C11A 0.43(12)
O2A C9A N1A C10A -0.4(2)
C8A C9A N1A C10A 179.90(11)
N2A C11A N1A C9A -0.83(14)
C12A C11A N1A C9A 178.71(12)
N2A C11A N1A C10A 179.72(12)
C12A C11A N1A C10A -0.73(19)
N1A C11A N2A C8A 0.82(14)
C12A C11A N2A C8A -178.70(12)
C7A C8A N2A C11A 178.25(13)
C9A C8A N2A C11A -0.51(13)
